data_4100555
loop_
_publ_author_name
'Barybin, Mikhail V.'
'Chisholm, Malcolm H.'
'Dalal, Naresh S.'
'Holovics, Thomas C.'
'Patmore Nathan J.'
'Robinson, Randall E.'
'Zipse David J.'

_publ_section_title
;
 Long-Range Electronic Coupling of MM Quadruple Bonds
(M = Mo or W) Via a 2,6-azulenedicarboxylate Bridge
;
_journal_name_full 'Journal of the American Chemical Society'
_journal_year 2005
_chemical_formula_moiety 'C12 H9 Mn O3 S'
_chemical_formula_sum 'C12 H9 Mn O3 S'
_chemical_formula_weight 288.19
_chemical_melting_point 85.5(15)
_chemical_name_common
;
1,3-dimethylcyclopenta[c]thienyltricarbonylmanganese
;
_space_group_IT_number 11
_symmetry_cell_setting monoclinic
_symmetry_space_group_name_Hall '-P 2yb'
_symmetry_space_group_name_H-M 'P 1 21/m 1'
_cell_angle_alpha 90.000(2)
_cell_angle_beta 96.7940(19)
_cell_angle_gamma 90.000(2)
_cell_formula_units_Z 2
_cell_length_a 6.4449(3)
_cell_length_b 9.0872(4)
_cell_length_c 9.9654(6)
_cell_measurement_temperature 90.0(2)
_cell_volume 579.54(5)
_diffrn_ambient_temperature 90.0(2)
_exptl_crystal_density_diffrn 1.652
_cod_depositor_comments
;
The following automatic conversions were performed:

'_chemical_melting_point' value '84-87' was changed to '85.5(15)' -
the average value was taken and precision was estimated.

Automatic conversion script
Id: cif_fix_values 1646 2011-03-28 12:23:43Z adriana 
;
_cod_original_sg_symbol_H-M 'P 21/m'
_cod_database_code 4100555

loop_
_symmetry_equiv_pos_as_xyz
'x, y, z'
'-x, y+1/2, -z'
'-x, -y, -z'
'x, -y-1/2, z'

loop_
_atom_site_label
_atom_site_type_symbol
_atom_site_fract_x
_atom_site_fract_y
_atom_site_fract_z
_atom_site_U_iso_or_equiv
_atom_site_adp_type
_atom_site_occupancy
_atom_site_symmetry_multiplicity
_atom_site_calc_flag
_atom_site_refinement_flags
_atom_site_disorder_assembly
_atom_site_disorder_group
Mn Mn 0.03555(7) 0.2500 0.87713(4) 0.01690(14) Uani 1 2 d S . .
S S 0.25910(12) 0.2500 0.51794(7) 0.02059(19) Uani 1 2 d S . .
O2 O -0.1537(4) 0.2500 1.1307(2) 0.0261(5) Uani 1 2 d S . .
O1 O -0.2358(2) 0.00273(18) 0.77214(15) 0.0257(4) Uani 1 1 d . . .
C1 C 0.2772(3) 0.1089(2) 0.6337(2) 0.0195(4) Uani 1 1 d . . .
C2 C 0.2962(3) 0.1703(2) 0.76334(19) 0.0168(4) Uani 1 1 d . . .
C3 C 0.3141(3) 0.1221(2) 0.9028(2) 0.0192(4) Uani 1 1 d . . .
H2 H 0.3105 0.0233 0.9337 0.023 Uiso 1 1 calc R . .
C4 C 0.3380(5) 0.2500 0.9846(3) 0.0196(6) Uani 1 2 d S . .
H1 H 0.3661 0.2500 1.0803 0.024 Uiso 1 2 calc SR . .
C5 C 0.2663(4) -0.0485(2) 0.5949(2) 0.0240(5) Uani 1 1 d . . .
H5A H 0.3872 -0.1007 0.6413 0.036 Uiso 1 1 calc R . .
H5B H 0.2668 -0.0574 0.4970 0.036 Uiso 1 1 calc R . .
H5C H 0.1375 -0.0917 0.6209 0.036 Uiso 1 1 calc R . .
C6 C -0.1327(3) 0.1010(3) 0.8120(2) 0.0202(5) Uani 1 1 d . . .
C7 C -0.0783(5) 0.2500 1.0312(3) 0.0199(6) Uani 1 2 d S . .

loop_
_atom_site_aniso_label
_atom_site_aniso_U_11
_atom_site_aniso_U_22
_atom_site_aniso_U_33
_atom_site_aniso_U_23
_atom_site_aniso_U_13
_atom_site_aniso_U_12
Mn 0.0177(2) 0.0168(2) 0.0163(2) 0.000 0.00245(17) 0.000
S 0.0254(4) 0.0180(4) 0.0197(4) 0.000 0.0083(3) 0.000
O2 0.0347(13) 0.0245(12) 0.0207(11) 0.000 0.0099(10) 0.000
O1 0.0246(8) 0.0250(9) 0.0272(8) -0.0051(7) 0.0018(7) -0.0063(7)
C1 0.0187(10) 0.0172(10) 0.0230(10) 0.0009(9) 0.0036(9) 0.0005(8)
C2 0.0127(10) 0.0176(11) 0.0201(10) 0.0001(8) 0.0021(8) 0.0019(8)
C3 0.0184(10) 0.0193(11) 0.0195(10) 0.0026(9) 0.0005(8) 0.0023(8)
C4 0.0165(15) 0.0233(16) 0.0177(14) 0.000 -0.0030(11) 0.000
C5 0.0308(13) 0.0197(11) 0.0218(10) -0.0006(9) 0.0049(9) -0.0009(9)
C6 0.0208(11) 0.0246(11) 0.0161(10) 0.0014(9) 0.0061(8) 0.0057(9)
C7 0.0223(16) 0.0141(15) 0.0217(15) 0.000 -0.0038(12) 0.000

loop_
_geom_bond_atom_site_label_1
_geom_bond_atom_site_label_2
_geom_bond_distance
_geom_bond_site_symmetry_2
_geom_bond_publ_flag
Mn C7 1.778(3) . ?
Mn C6 1.807(2) 4_565 ?
Mn C6 1.807(2) . ?
Mn C4 2.110(3) . ?
Mn C3 2.129(2) . ?
Mn C3 2.129(2) 4_565 ?
Mn C2 2.2546(19) 4_565 ?
Mn C2 2.2546(19) . ?
S C1 1.719(2) 4_565 ?
S C1 1.719(2) . ?
O2 C7 1.155(4) . ?
O1 C6 1.155(3) . ?
C1 C2 1.399(3) . ?
C1 C5 1.481(3) . ?
C2 C3 1.449(3) . ?
C2 C2 1.449(4) 4_565 ?
C3 C4 1.417(3) . ?
C3 H2 0.9500 . ?
C4 C3 1.417(3) 4_565 ?
C4 H1 0.9500 . ?
C5 H5A 0.9800 . ?
C5 H5B 0.9800 . ?
C5 H5C 0.9800 . ?
